data_7120365
loop_
_publ_author_name
'Pittala, Narsimhulu'
'Th\'etiot, Franck'
'Charles, Catherine'
'Triki, Smail'
'Boukheddaden, Kamel'
'Chastanet, Guillaume'
'Marchivie, Mathieu'

_publ_section_title
;
 Unprecedented trinuclear FeII triazole-based complex exhibiting a
 concerted and complete sharp spin transition above room temperature
;
_journal_name_full 'Chem. Commun.'
_journal_paper_doi 10.1039/C7CC04112H
_journal_year 2017
_chemical_formula_moiety 'C108 H84 Fe3 N42 S6'
_chemical_formula_sum 'C108 H84 Fe3 N42 S6'
_chemical_formula_weight 2330.08
_chemical_name_systematic
;
 ?
;
_space_group_crystal_system trigonal
_space_group_IT_number 148
_space_group_name_Hall '-R 3'
_space_group_name_H-M_alt 'R -3'
_symmetry_space_group_name_Hall '-R 3'
_symmetry_space_group_name_H-M 'R -3 :H'
_atom_sites_solution_hydrogens geom
_atom_sites_solution_primary direct
_audit_creation_date 2017-06-28
_audit_creation_method
;
Olex2 1.2
(compiled Mar 28 2017 19:26:29 for OlexSys, GUI svn.r5337)
;
_audit_update_record
;
2017-06-28 deposited with the CCDC.
2017-06-30 downloaded from the CCDC.
;
_cell_angle_alpha 90
_cell_angle_beta 90
_cell_angle_gamma 120
_cell_formula_units_Z 3
_cell_length_a 25.543(4)
_cell_length_b 25.543(4)
_cell_length_c 14.731(2)
_cell_measurement_reflns_used 800
_cell_measurement_temperature 305(2)
_cell_measurement_theta_max 18.23
_cell_measurement_theta_min 2.76
_cell_volume 8324(2)
_computing_molecular_graphics 'Olex2 (Dolomanov et al., 2009)'
_computing_publication_material 'Olex2 (Dolomanov et al., 2009)'
_computing_structure_refinement 'ShelXL (Sheldrick, 2015)'
_computing_structure_solution 'ShelXT (Sheldrick, 2015)'
_diffrn_ambient_temperature 305.11
_diffrn_detector_area_resol_mean 8
_diffrn_measured_fraction_theta_full 0.900
_diffrn_measured_fraction_theta_max 0.899
_diffrn_measurement_device_type 'Bruker APEX-II CCD'
_diffrn_measurement_method '\f and \w scans'
_diffrn_radiation_monochromator graphite
_diffrn_radiation_type MoK\a
_diffrn_radiation_wavelength 0.71073
_diffrn_reflns_av_R_equivalents 0.0907
_diffrn_reflns_av_unetI/netI 0.2518
_diffrn_reflns_Laue_measured_fraction_full 0.900
_diffrn_reflns_Laue_measured_fraction_max 0.899
_diffrn_reflns_limit_h_max 21
_diffrn_reflns_limit_h_min -30
_diffrn_reflns_limit_k_max 29
_diffrn_reflns_limit_k_min -23
_diffrn_reflns_limit_l_max 12
_diffrn_reflns_limit_l_min -17
_diffrn_reflns_number 6203
_diffrn_reflns_point_group_measured_fraction_full 0.900
_diffrn_reflns_point_group_measured_fraction_max 0.899
_diffrn_reflns_theta_full 25.242
_diffrn_reflns_theta_max 25.252
_diffrn_reflns_theta_min 2.801
_diffrn_source 'sealed tube'
_diffrn_standards_number 0
_exptl_absorpt_coefficient_mu 0.569
_exptl_absorpt_correction_T_max 0.7453
_exptl_absorpt_correction_T_min 0.6427
_exptl_absorpt_correction_type multi-scan
_exptl_absorpt_process_details
;
SADABS-2012/1 (Bruker,2012) was used for absorption correction.
wR2(int) was 0.0932 before and 0.0562 after correction.
The Ratio of minimum to maximum transmission is 0.8623.
The \l/2 correction factor is 0.0015.
;
_exptl_crystal_density_diffrn 1.395
_exptl_crystal_F_000 3600
_exptl_crystal_size_max 0.2
_exptl_crystal_size_mid 0.02
_exptl_crystal_size_min 0.02
_refine_diff_density_max 0.721
_refine_diff_density_min -0.609
_refine_diff_density_rms 0.083
_refine_ls_extinction_method none
_refine_ls_goodness_of_fit_ref 0.931
_refine_ls_hydrogen_treatment constr
_refine_ls_matrix_type full
_refine_ls_number_parameters 241
_refine_ls_number_reflns 3019
_refine_ls_number_restraints 0
_refine_ls_restrained_S_all 0.931
_refine_ls_R_factor_all 0.2417
_refine_ls_R_factor_gt 0.0567
_refine_ls_shift/su_max 0.000
_refine_ls_shift/su_mean 0.000
_refine_ls_structure_factor_coef Fsqd
_refine_ls_weighting_details 'w=1/[\s^2^(Fo^2^)+(0.0735P)^2^] where P=(Fo^2^+2Fc^2^)/3'
_refine_ls_weighting_scheme calc
_refine_ls_wR_factor_gt 0.1196
_refine_ls_wR_factor_ref 0.1923
_reflns_Friedel_coverage 0.000
_reflns_number_gt 1110
_reflns_number_total 3019
_reflns_threshold_expression 'I > 2\s(I)'
_cod_data_source_file c7cc04112h2.cif
_cod_data_source_block 305K
_cod_original_cell_volume 8323(3)
_cod_database_code 7120365
_shelxl_version_number 2013-4
_shelx_space_group_comment
;
The symmetry employed for this shelxl refinement is uniquely defined
by the following loop, which should always be used as a source of
symmetry information in preference to the above space-group names.
They are only intended as comments.
;
_olex2_refinement_description
;
1. Fixed Uiso
 At 1.2 times of:
  All C(H) groups, All C(H,H) groups
 At 1.5 times of:
  All C(H,H,H) groups
2.a Secondary CH2 refined with riding coordinates:
 C3(H3A,H3B), C17(H17A,H17B)
2.b Aromatic/amide H refined with riding coordinates:
 C1(H1), C2(H2), C5(H5), C6(H6), C7(H7), C8(H8), C9(H9)
2.c Idealised Me refined as rotating group:
 C18(H18A,H18B,H18C)
;

loop_
_space_group_symop_operation_xyz
'x, y, z'
'-y, x-y, z'
'-x+y, -x, z'
'x+2/3, y+1/3, z+1/3'
'-y+2/3, x-y+1/3, z+1/3'
'-x+y+2/3, -x+1/3, z+1/3'
'x+1/3, y+2/3, z+2/3'
'-y+1/3, x-y+2/3, z+2/3'
'-x+y+1/3, -x+2/3, z+2/3'
'-x, -y, -z'
'y, -x+y, -z'
'x-y, x, -z'
'-x+2/3, -y+1/3, -z+1/3'
'y+2/3, -x+y+1/3, -z+1/3'
'x-y+2/3, x+1/3, -z+1/3'
'-x+1/3, -y+2/3, -z+2/3'
'y+1/3, -x+y+2/3, -z+2/3'
'x-y+1/3, x+2/3, -z+2/3'

loop_
_atom_site_label
_atom_site_type_symbol
_atom_site_fract_x
_atom_site_fract_y
_atom_site_fract_z
_atom_site_U_iso_or_equiv
_atom_site_adp_type
_atom_site_occupancy
_atom_site_site_symmetry_order
_atom_site_calc_flag
_atom_site_refinement_flags_posn
_atom_site_refinement_flags_adp
_atom_site_refinement_flags_occupancy
Fe1 Fe 0.3333 0.6667 0.1667 0.0400(7) Uani 1 6 d S T P
Fe2 Fe 0.3333 0.6667 0.41614(11) 0.0412(6) Uani 1 3 d S T P
S1 S 0.57091(11) 0.64376(12) 0.60824(16) 0.0821(8) Uani 1 1 d . . .
N1 N 0.4031(3) 0.7175(3) 0.2447(3) 0.0399(15) Uani 1 1 d . . .
N2 N 0.4040(3) 0.7180(2) 0.3396(3) 0.0383(15) Uani 1 1 d . . .
N3 N 0.4931(3) 0.7860(3) 0.2921(4) 0.0474(16) Uani 1 1 d . . .
N4 N 0.3856(3) 0.6484(3) 0.4890(4) 0.0458(17) Uani 1 1 d . . .
N5 N 0.4478(3) 0.6192(4) 0.7482(5) 0.090(3) Uani 1 1 d . . .
N6 N 0.4373(4) 0.5973(4) 0.3214(5) 0.098(3) Uani 1 1 d . . .
N7 N 0.6252(4) 0.6640(4) 0.3699(6) 0.113(3) Uani 1 1 d . . .
C1 C 0.4568(4) 0.7594(3) 0.2198(5) 0.047(2) Uani 1 1 d . . .
H1 H 0.4688 0.7698 0.1597 0.057 Uiso 1 1 calc R . .
C2 C 0.4580(4) 0.7591(3) 0.3639(5) 0.049(2) Uani 1 1 d . . .
H2 H 0.4707 0.7685 0.4239 0.059 Uiso 1 1 calc R . .
C3 C 0.5556(4) 0.8368(4) 0.2930(5) 0.071(3) Uani 1 1 d . . .
H3A H 0.5696 0.8460 0.3553 0.085 Uiso 1 1 calc R . .
H3B H 0.5565 0.8722 0.2674 0.085 Uiso 1 1 calc R . .
C4 C 0.5978(4) 0.8233(4) 0.2399(5) 0.063(2) Uani 1 1 d . . .
C5 C 0.5990(4) 0.7710(5) 0.2529(6) 0.091(3) Uani 1 1 d . . .
H5 H 0.5719 0.7421 0.2932 0.109 Uiso 1 1 calc R . .
C6 C 0.6400(5) 0.7606(6) 0.2068(8) 0.111(4) Uani 1 1 d . . .
H6 H 0.6397 0.7243 0.2153 0.133 Uiso 1 1 calc R . .
C7 C 0.6799(6) 0.8017(7) 0.1505(8) 0.123(4) Uani 1 1 d . . .
H7 H 0.7083 0.7949 0.1212 0.148 Uiso 1 1 calc R . .
C8 C 0.6791(6) 0.8539(6) 0.1360(9) 0.133(5) Uani 1 1 d . . .
H8 H 0.7065 0.8823 0.0954 0.159 Uiso 1 1 calc R . .
C9 C 0.6377(5) 0.8659(4) 0.1812(7) 0.098(3) Uani 1 1 d . . .
H9 H 0.6375 0.9017 0.1713 0.117 Uiso 1 1 calc R . .
C10 C 0.4188(4) 0.6391(3) 0.5272(5) 0.051(2) Uani 1 1 d . . .
C11 C 0.4620(4) 0.6297(3) 0.5751(5) 0.050(2) Uani 1 1 d . . .
C12 C 0.4550(4) 0.6239(4) 0.6715(6) 0.063(2) Uani 1 1 d . . .
C13 C 0.5126(3) 0.6319(3) 0.5338(5) 0.051(2) Uani 1 1 d . . .
C14 C 0.5215(4) 0.6315(4) 0.4401(5) 0.061(2) Uani 1 1 d . . .
C15 C 0.4741(4) 0.6127(4) 0.3750(6) 0.068(3) Uani 1 1 d . . .
C16 C 0.5784(5) 0.6484(4) 0.4002(7) 0.080(3) Uani 1 1 d . . .
C17 C 0.6049(6) 0.5999(7) 0.5704(9) 0.146(5) Uani 1 1 d . . .
H17A H 0.6256 0.6175 0.5137 0.175 Uiso 1 1 calc R . .
H17B H 0.6358 0.6061 0.6144 0.175 Uiso 1 1 calc R . .
C18 C 0.5715(8) 0.5414(6) 0.5574(11) 0.209(9) Uani 1 1 d . . .
H18A H 0.5439 0.5338 0.5083 0.314 Uiso 1 1 calc GR . .
H18B H 0.5491 0.5226 0.6117 0.314 Uiso 1 1 calc GR . .
H18C H 0.5971 0.5250 0.5427 0.314 Uiso 1 1 calc GR . .

loop_
_atom_site_aniso_label
_atom_site_aniso_U_11
_atom_site_aniso_U_22
_atom_site_aniso_U_33
_atom_site_aniso_U_23
_atom_site_aniso_U_13
_atom_site_aniso_U_12
Fe1 0.0491(11) 0.0491(11) 0.0217(13) 0.000 0.000 0.0246(5)
Fe2 0.0490(8) 0.0490(8) 0.0256(9) 0.000 0.000 0.0245(4)
S1 0.0856(19) 0.113(2) 0.0670(15) 0.0015(14) -0.0095(13) 0.0637(17)
N1 0.046(4) 0.050(4) 0.024(3) 0.005(3) 0.003(3) 0.024(3)
N2 0.044(4) 0.044(4) 0.019(3) 0.004(3) 0.002(3) 0.016(3)
N3 0.035(4) 0.053(4) 0.040(4) -0.004(3) 0.001(3) 0.012(4)
N4 0.048(4) 0.065(5) 0.028(3) 0.001(3) -0.004(3) 0.031(4)
N5 0.108(6) 0.148(8) 0.045(5) 0.010(5) 0.011(5) 0.087(6)
N6 0.124(7) 0.171(9) 0.037(4) -0.014(5) -0.009(5) 0.104(7)
N7 0.103(8) 0.150(9) 0.101(7) 0.014(6) 0.038(6) 0.076(7)
C1 0.058(6) 0.062(6) 0.025(4) -0.005(4) -0.008(4) 0.032(5)
C2 0.048(5) 0.055(5) 0.034(4) -0.004(4) -0.007(4) 0.019(5)
C3 0.069(7) 0.071(6) 0.053(5) -0.008(5) -0.006(5) 0.020(6)
C4 0.048(6) 0.078(7) 0.046(5) 0.003(5) -0.001(4) 0.018(6)
C5 0.076(7) 0.122(10) 0.087(8) 0.026(7) 0.018(6) 0.059(7)
C6 0.099(9) 0.144(11) 0.116(9) 0.023(8) 0.017(8) 0.080(9)
C7 0.106(10) 0.167(14) 0.092(9) 0.010(9) 0.033(7) 0.065(11)
C8 0.110(10) 0.120(12) 0.130(11) 0.035(9) 0.057(8) 0.030(9)
C9 0.096(8) 0.086(8) 0.092(8) 0.016(6) 0.044(7) 0.032(7)
C10 0.062(6) 0.058(6) 0.031(4) 0.006(4) 0.007(4) 0.029(5)
C11 0.060(6) 0.061(5) 0.035(4) 0.000(4) 0.000(4) 0.033(5)
C12 0.067(6) 0.090(7) 0.053(6) 0.001(5) 0.004(5) 0.054(5)
C13 0.059(6) 0.064(6) 0.035(4) 0.005(4) -0.004(4) 0.035(5)
C14 0.065(6) 0.080(6) 0.042(5) -0.001(4) -0.006(5) 0.039(5)
C15 0.089(7) 0.101(8) 0.040(5) 0.007(5) 0.017(5) 0.068(7)
C16 0.084(8) 0.100(8) 0.073(7) -0.003(5) 0.010(6) 0.058(7)
C17 0.164(14) 0.181(14) 0.143(12) -0.007(10) -0.019(10) 0.124(13)
C18 0.25(2) 0.083(10) 0.27(2) -0.036(12) -0.052(15) 0.065(12)

loop_
_atom_type_symbol
_atom_type_description
_atom_type_scat_dispersion_real
_atom_type_scat_dispersion_imag
_atom_type_scat_source
C C 0.0033 0.0016 'International Tables Vol C Tables 4.2.6.8 and 6.1.1.4'
H H 0.0000 0.0000 'International Tables Vol C Tables 4.2.6.8 and 6.1.1.4'
Fe Fe 0.3463 0.8444 'International Tables Vol C Tables 4.2.6.8 and 6.1.1.4'
N N 0.0061 0.0033 'International Tables Vol C Tables 4.2.6.8 and 6.1.1.4'
S S 0.1246 0.1234 'International Tables Vol C Tables 4.2.6.8 and 6.1.1.4'

loop_
_geom_angle_atom_site_label_1
_geom_angle_atom_site_label_2
_geom_angle_atom_site_label_3
_geom_angle
_geom_angle_site_symmetry_1
_geom_angle_site_symmetry_3
N1 Fe1 N1 89.3(2) 2_665 .
N1 Fe1 N1 89.3(2) 13_565 14_455
N1 Fe1 N1 90.7(2) 13_565 3_565
N1 Fe1 N1 90.7(2) 2_665 15
N1 Fe1 N1 89.3(2) . 3_565
N1 Fe1 N1 90.7(2) . 15
N1 Fe1 N1 90.7(2) . 14_455
N1 Fe1 N1 90.7(2) 2_665 13_565
N1 Fe1 N1 89.3(2) 2_665 3_565
N1 Fe1 N1 180.0 . 13_565
N1 Fe1 N1 180.0 15 3_565
N1 Fe1 N1 89.3(2) 15 13_565
N1 Fe1 N1 90.7(2) 14_455 3_565
N1 Fe1 N1 180.0(2) 2_665 14_455
N1 Fe1 N1 89.3(2) 15 14_455
N2 Fe2 N2 90.5(2) 2_665 3_565
N2 Fe2 N2 90.5(2) . 3_565
N2 Fe2 N2 90.5(2) 2_665 .
N4 Fe2 N2 88.0(2) 2_665 2_665
N4 Fe2 N2 178.4(2) 3_565 .
N4 Fe2 N2 88.0(2) 3_565 3_565
N4 Fe2 N2 89.1(2) 3_565 2_665
N4 Fe2 N2 88.0(2) . .
N4 Fe2 N2 178.4(2) . 2_665
N4 Fe2 N2 89.1(2) . 3_565
N4 Fe2 N2 89.1(2) 2_665 .
N4 Fe2 N2 178.4(2) 2_665 3_565
N4 Fe2 N4 92.4(2) 2_665 3_565
N4 Fe2 N4 92.4(2) 3_565 .
N4 Fe2 N4 92.4(2) 2_665 .
C13 S1 C17 109.2(5) . .
N2 N1 Fe1 126.6(4) . .
C1 N1 Fe1 127.8(4) . .
C1 N1 N2 105.5(5) . .
N1 N2 Fe2 124.1(4) . .
C2 N2 Fe2 129.0(5) . .
C2 N2 N1 106.8(5) . .
C1 N3 C3 128.3(7) . .
C2 N3 C1 104.5(6) . .
C2 N3 C3 127.0(6) . .
C10 N4 Fe2 175.6(6) . .
N1 C1 N3 111.6(6) . .
N1 C1 H1 124.2 . .
N3 C1 H1 124.2 . .
N2 C2 N3 111.5(6) . .
N2 C2 H2 124.2 . .
N3 C2 H2 124.2 . .
N3 C3 H3A 109.1 . .
N3 C3 H3B 109.1 . .
N3 C3 C4 112.3(6) . .
H3A C3 H3B 107.9 . .
C4 C3 H3A 109.1 . .
C4 C3 H3B 109.1 . .
C5 C4 C3 121.4(8) . .
C9 C4 C3 118.7(10) . .
C9 C4 C5 119.8(9) . .
C4 C5 H5 119.7 . .
C4 C5 C6 120.6(10) . .
C6 C5 H5 119.7 . .
C5 C6 H6 119.6 . .
C7 C6 C5 120.8(12) . .
C7 C6 H6 119.6 . .
C6 C7 H7 120.3 . .
C6 C7 C8 119.5(13) . .
C8 C7 H7 120.3 . .
C7 C8 H8 119.3 . .
C7 C8 C9 121.3(11) . .
C9 C8 H8 119.3 . .
C4 C9 C8 118.0(10) . .
C4 C9 H9 121.0 . .
C8 C9 H9 121.0 . .
N4 C10 C11 177.9(9) . .
C10 C11 C12 116.2(7) . .
C13 C11 C10 123.6(6) . .
C13 C11 C12 119.9(7) . .
N5 C12 C11 177.8(9) . .
C11 C13 S1 115.0(5) . .
C14 C13 S1 119.5(6) . .
C14 C13 C11 125.2(7) . .
C13 C14 C15 123.5(8) . .
C13 C14 C16 123.4(8) . .
C16 C14 C15 113.1(7) . .
N6 C15 C14 177.9(9) . .
N7 C16 C14 177.5(11) . .
S1 C17 H17A 107.2 . .
S1 C17 H17B 107.2 . .
H17A C17 H17B 106.8 . .
C18 C17 S1 120.6(13) . .
C18 C17 H17A 107.2 . .
C18 C17 H17B 107.2 . .
C17 C18 H18A 109.5 . .
C17 C18 H18B 109.5 . .
C17 C18 H18C 109.5 . .
H18A C18 H18B 109.5 . .
H18A C18 H18C 109.5 . .
H18B C18 H18C 109.5 . .

loop_
_geom_bond_atom_site_label_1
_geom_bond_atom_site_label_2
_geom_bond_distance
_geom_bond_site_symmetry_2
Fe1 N1 1.966(5) 2_665
Fe1 N1 1.966(5) 14_455
Fe1 N1 1.966(5) 13_565
Fe1 N1 1.966(5) .
Fe1 N1 1.967(5) 15
Fe1 N1 1.966(5) 3_565
Fe2 N2 1.970(5) .
Fe2 N2 1.970(5) 2_665
Fe2 N2 1.970(5) 3_565
Fe2 N4 1.942(6) 3_565
Fe2 N4 1.942(6) 2_665
Fe2 N4 1.942(6) .
S1 C13 1.750(7) .
S1 C17 1.815(12) .
N1 N2 1.399(6) .
N1 C1 1.302(8) .
N2 C2 1.298(8) .
N3 C1 1.352(8) .
N3 C2 1.334(8) .
N3 C3 1.469(9) .
N4 C10 1.137(9) .
N5 C12 1.143(9) .
N6 C15 1.136(10) .
N7 C16 1.144(10) .
C1 H1 0.9300 .
C2 H2 0.9300 .
C3 H3A 0.9700 .
C3 H3B 0.9700 .
C3 C4 1.505(11) .
C4 C5 1.364(11) .
C4 C9 1.364(11) .
C5 H5 0.9300 .
C5 C6 1.383(13) .
C6 H6 0.9300 .
C6 C7 1.326(14) .
C7 H7 0.9300 .
C7 C8 1.362(15) .
C8 H8 0.9300 .
C8 C9 1.407(14) .
C9 H9 0.9300 .
C10 C11 1.429(11) .
C11 C12 1.429(11) .
C11 C13 1.404(9) .
C13 C14 1.400(9) .
C14 C15 1.426(12) .
C14 C16 1.421(13) .
C17 H17A 0.9700 .
C17 H17B 0.9700 .
C17 C18 1.313(14) .
C18 H18A 0.9600 .
C18 H18B 0.9600 .
C18 H18C 0.9600 .

loop_
_geom_torsion_atom_site_label_1
_geom_torsion_atom_site_label_2
_geom_torsion_atom_site_label_3
_geom_torsion_atom_site_label_4
_geom_torsion
Fe1 N1 N2 Fe2 -0.5(7)
Fe1 N1 N2 C2 -178.1(5)
Fe1 N1 C1 N3 178.7(4)
Fe2 N2 C2 N3 -177.4(4)
S1 C13 C14 C15 169.6(7)
S1 C13 C14 C16 -9.0(11)
N1 N2 C2 N3 0.1(8)
N2 N1 C1 N3 1.6(7)
N3 C3 C4 C5 -49.3(10)
N3 C3 C4 C9 134.0(8)
C1 N1 N2 Fe2 176.6(4)
C1 N1 N2 C2 -1.0(7)
C1 N3 C2 N2 0.9(8)
C1 N3 C3 C4 -59.4(10)
C2 N3 C1 N1 -1.6(8)
C2 N3 C3 C4 126.3(8)
C3 N3 C1 N1 -176.9(7)
C3 N3 C2 N2 176.2(7)
C3 C4 C5 C6 -176.9(8)
C3 C4 C9 C8 176.5(9)
C4 C5 C6 C7 1.5(17)
C5 C4 C9 C8 -0.2(15)
C5 C6 C7 C8 -2(2)
C6 C7 C8 C9 2(2)
C7 C8 C9 C4 -0.4(19)
C9 C4 C5 C6 -0.3(14)
C10 C11 C13 S1 160.0(6)
C10 C11 C13 C14 -13.3(13)
C11 C13 C14 C15 -17.4(13)
C11 C13 C14 C16 164.0(8)
C12 C11 C13 S1 -13.4(10)
C12 C11 C13 C14 173.3(8)
C13 S1 C17 C18 -54.8(15)
C17 S1 C13 C11 143.1(7)
C17 S1 C13 C14 -43.2(8)
